data_1515122
loop_
_publ_author_name
'Leibfarth, Frank A.'
'Wolffs, Martin'
'Campos, Luis M.'
'Delany, Kris'
'Treat, Nicolas'
'Kade, Matthew J.'
'Moon, Bongjin'
'Hawker, Craig J.'

_publ_section_title
;
 Low-temperature ketene formation in materials chemistry through molecular
 engineering
;
_journal_issue 3
_journal_name_full 'Chemical Science'
_journal_page_first 766
_journal_paper_doi 10.1039/c2sc00841f
_journal_volume 3
_journal_year 2012
_chemical_formula_sum 'C22 H22 O4'
_chemical_formula_weight 350.40
_chemical_name_systematic
;
?
;
_space_group_IT_number 14
_symmetry_cell_setting monoclinic
_symmetry_space_group_name_Hall '-P 2ybc'
_symmetry_space_group_name_H-M 'P 1 21/c 1'
_atom_sites_solution_hydrogens geom
_atom_sites_solution_primary direct
_atom_sites_solution_secondary difmap
_audit_creation_method SHELXL-97
_cell_angle_alpha 90.00
_cell_angle_beta 110.365(3)
_cell_angle_gamma 90.00
_cell_formula_units_Z 4
_cell_length_a 9.534(2)
_cell_length_b 19.600(5)
_cell_length_c 10.977(3)
_cell_measurement_temperature 293(2)
_cell_volume 1923.0(8)
_computing_structure_refinement 'SHELXL-97 (Sheldrick, 1997)'
_computing_structure_solution 'SHELXS-97 (Sheldrick, 1990)'
_diffrn_ambient_temperature 293(2)
_diffrn_measured_fraction_theta_full 0.974
_diffrn_measured_fraction_theta_max 0.974
_diffrn_measurement_device_type 'CCD area detector'
_diffrn_measurement_method 'Omega scan'
_diffrn_radiation_monochromator graphite
_diffrn_radiation_source 'fine-focus sealed tube'
_diffrn_radiation_type MoK\a
_diffrn_radiation_wavelength 0.71073
_diffrn_reflns_av_R_equivalents 0.1455
_diffrn_reflns_av_sigmaI/netI 0.1843
_diffrn_reflns_limit_h_max 11
_diffrn_reflns_limit_h_min -11
_diffrn_reflns_limit_k_max 23
_diffrn_reflns_limit_k_min -23
_diffrn_reflns_limit_l_max 13
_diffrn_reflns_limit_l_min -13
_diffrn_reflns_number 13767
_diffrn_reflns_theta_full 25.70
_diffrn_reflns_theta_max 25.70
_diffrn_reflns_theta_min 2.08
_exptl_absorpt_coefficient_mu 0.083
_exptl_absorpt_correction_T_max 0.432
_exptl_absorpt_correction_T_min 0.309
_exptl_absorpt_correction_type empirical
_exptl_absorpt_process_details 'psi scan'
_exptl_crystal_colour colorless
_exptl_crystal_density_diffrn 1.210
_exptl_crystal_density_method 'not measured'
_exptl_crystal_description plate
_exptl_crystal_F_000 744
_exptl_crystal_size_max 0.3
_exptl_crystal_size_mid 0.2
_exptl_crystal_size_min 0.05
_refine_diff_density_max 0.167
_refine_diff_density_min -0.142
_refine_diff_density_rms 0.029
_refine_ls_extinction_coef 0.0085(16)
_refine_ls_extinction_expression Fc^*^=kFc[1+0.001xFc^2^\l^3^/sin(2\q)]^-1/4^
_refine_ls_extinction_method SHELXL
_refine_ls_goodness_of_fit_ref 0.797
_refine_ls_hydrogen_treatment constr
_refine_ls_matrix_type full
_refine_ls_number_parameters 238
_refine_ls_number_reflns 3575
_refine_ls_number_restraints 2
_refine_ls_restrained_S_all 0.813
_refine_ls_R_factor_all 0.2384
_refine_ls_R_factor_gt 0.0512
_refine_ls_shift/su_max 0.003
_refine_ls_shift/su_mean 0.000
_refine_ls_structure_factor_coef Fsqd
_refine_ls_weighting_details 'calc w=1/[\s^2^(Fo^2^)+(0.0563P)^2^+0.0000P] where P=(Fo^2^+2Fc^2^)/3'
_refine_ls_weighting_scheme calc
_refine_ls_wR_factor_gt 0.1108
_refine_ls_wR_factor_ref 0.1584
_reflns_number_gt 962
_reflns_number_total 3575
_reflns_threshold_expression >2sigma(I)
_cod_data_source_file c2sc00841f.txt
_cod_data_source_block f1102091
_cod_original_sg_symbol_H-M P2(1)/c
_cod_database_code 1515122

loop_
_symmetry_equiv_pos_as_xyz
'x, y, z'
'-x, y+1/2, -z+1/2'
'-x, -y, -z'
'x, -y-1/2, z-1/2'

loop_
_atom_site_label
_atom_site_type_symbol
_atom_site_fract_x
_atom_site_fract_y
_atom_site_fract_z
_atom_site_U_iso_or_equiv
_atom_site_adp_type
_atom_site_occupancy
_atom_site_symmetry_multiplicity
_atom_site_calc_flag
_atom_site_refinement_flags
C1 C -0.2641(7) 0.2722(2) 0.4613(5) 0.0964(15) Uani 1 1 d .
H1 H -0.2666 0.3058 0.4007 0.116 Uiso 1 1 calc R
C2 C -0.3953(7) 0.2552(3) 0.4812(6) 0.1167(18) Uani 1 1 d .
H2 H -0.4834 0.2784 0.4366 0.140 Uiso 1 1 calc R
C3 C -0.3952(7) 0.2042(3) 0.5667(6) 0.1101(18) Uani 1 1 d .
H3 H -0.4833 0.1919 0.5794 0.132 Uiso 1 1 calc R
C4 C -0.2645(7) 0.1719(2) 0.6328(5) 0.0955(15) Uani 1 1 d .
H4 H -0.2642 0.1374 0.6911 0.115 Uiso 1 1 calc R
C5 C -0.1319(6) 0.1892(2) 0.6154(4) 0.0849(14) Uani 1 1 d .
H5 H -0.0440 0.1663 0.6615 0.102 Uiso 1 1 calc R
C6 C -0.1303(6) 0.2411(2) 0.5284(5) 0.0756(13) Uani 1 1 d .
C7 C 0.0123(5) 0.2596(2) 0.5095(4) 0.0865(14) Uani 1 1 d .
H7A H -0.0085 0.2666 0.4174 0.104 Uiso 1 1 calc R
H7B H 0.0804 0.2213 0.5365 0.104 Uiso 1 1 calc R
C8 C 0.0930(5) 0.3244(2) 0.5839(4) 0.0659(12) Uani 1 1 d .
C9 C 0.1300(5) 0.3128(2) 0.7289(5) 0.0700(13) Uani 1 1 d .
C10 C -0.0039(5) 0.3862(2) 0.5316(6) 0.0751(13) Uani 1 1 d .
C11 C -0.0186(6) 0.4109(2) 0.7425(5) 0.0822(14) Uani 1 1 d .
C12 C 0.0588(7) 0.4745(3) 0.8074(5) 0.154(2) Uani 1 1 d .
H12A H 0.0725 0.4729 0.8982 0.230 Uiso 1 1 calc R
H12B H -0.0008 0.5135 0.7684 0.230 Uiso 1 1 calc R
H12C H 0.1546 0.4779 0.7971 0.230 Uiso 1 1 calc R
C13 C -0.1602(6) 0.3949(3) 0.7621(6) 0.156(3) Uani 1 1 d .
H13A H -0.2010 0.3534 0.7174 0.234 Uiso 1 1 calc R
H13B H -0.2301 0.4315 0.7285 0.234 Uiso 1 1 calc R
H13C H -0.1420 0.3895 0.8533 0.234 Uiso 1 1 calc R
C14 C 0.2405(5) 0.3329(2) 0.5581(4) 0.0878(14) Uani 1 1 d .
H14A H 0.3004 0.2921 0.5874 0.105 Uiso 1 1 calc R
H14B H 0.2179 0.3367 0.4651 0.105 Uiso 1 1 calc R
C15 C 0.3324(6) 0.3941(2) 0.6236(6) 0.0771(13) Uani 1 1 d .
C16 C 0.4309(7) 0.3899(3) 0.7494(7) 0.1056(17) Uani 1 1 d .
H16 H 0.4416 0.3485 0.7931 0.127 Uiso 1 1 calc R
C17 C 0.5137(6) 0.4448(4) 0.8124(6) 0.1140(18) Uani 1 1 d .
H17 H 0.5775 0.4402 0.8981 0.137 Uiso 1 1 calc R
C18 C 0.5035(7) 0.5062(4) 0.7507(8) 0.111(2) Uani 1 1 d D
C19 C 0.4036(7) 0.5120(3) 0.6249(7) 0.1120(19) Uani 1 1 d .
H19 H 0.3927 0.5536 0.5816 0.134 Uiso 1 1 calc R
C20 C 0.3193(6) 0.4561(3) 0.5631(5) 0.0998(16) Uani 1 1 d .
H20 H 0.2524 0.4609 0.4786 0.120 Uiso 1 1 calc R
C21 C 0.6007(8) 0.5625(4) 0.8266(8) 0.171(3) Uani 1 1 d D
H21 H 0.6280 0.5609 0.9166 0.205 Uiso 1 1 calc R
C22 C 0.6449(9) 0.6077(4) 0.7833(10) 0.231(5) Uani 1 1 d D
H22A H 0.6203 0.6113 0.6938 0.278 Uiso 1 1 calc R
H22B H 0.7051 0.6406 0.8378 0.278 Uiso 1 1 calc R
O1 O 0.2044(3) 0.26573(15) 0.7848(3) 0.0941(11) Uani 1 1 d .
O2 O 0.0813(4) 0.35645(16) 0.7951(3) 0.1005(11) Uani 1 1 d .
O3 O -0.0392(4) 0.40221(14) 0.4192(4) 0.1003(12) Uani 1 1 d .
O4 O -0.0515(4) 0.42272(14) 0.6086(4) 0.1001(11) Uani 1 1 d .

loop_
_atom_site_aniso_label
_atom_site_aniso_U_11
_atom_site_aniso_U_22
_atom_site_aniso_U_33
_atom_site_aniso_U_23
_atom_site_aniso_U_13
_atom_site_aniso_U_12
C1 0.084(4) 0.098(4) 0.098(4) 0.011(3) 0.021(4) -0.013(4)
C2 0.085(5) 0.116(5) 0.132(5) 0.014(4) 0.017(4) -0.015(4)
C3 0.089(5) 0.126(5) 0.107(5) -0.004(4) 0.024(4) -0.023(4)
C4 0.102(4) 0.097(4) 0.080(4) 0.002(3) 0.024(4) -0.035(4)
C5 0.094(4) 0.066(3) 0.092(4) -0.007(3) 0.028(3) -0.019(3)
C6 0.089(4) 0.065(3) 0.074(3) -0.012(3) 0.029(3) -0.012(3)
C7 0.100(4) 0.077(3) 0.097(4) -0.009(3) 0.053(3) -0.005(3)
C8 0.072(3) 0.055(3) 0.082(4) 0.000(3) 0.041(3) 0.000(2)
C9 0.054(3) 0.059(3) 0.100(4) 0.007(3) 0.030(3) 0.005(2)
C10 0.076(4) 0.065(3) 0.091(4) 0.004(3) 0.037(4) -0.007(3)
C11 0.104(4) 0.073(3) 0.078(4) 0.006(3) 0.042(3) 0.022(3)
C12 0.214(7) 0.099(4) 0.117(5) -0.003(4) 0.019(5) -0.003(4)
C13 0.112(5) 0.210(6) 0.175(6) 0.075(5) 0.087(5) 0.056(4)
C14 0.085(3) 0.084(3) 0.109(4) -0.002(3) 0.051(3) -0.005(3)
C15 0.065(4) 0.074(4) 0.097(4) 0.007(3) 0.035(3) 0.006(3)
C16 0.063(4) 0.105(5) 0.147(6) 0.024(4) 0.035(4) -0.003(4)
C17 0.063(4) 0.135(5) 0.139(6) 0.013(5) 0.030(4) -0.003(4)
C18 0.064(4) 0.096(5) 0.181(7) -0.026(5) 0.051(5) -0.008(4)
C19 0.092(5) 0.078(4) 0.163(6) 0.007(4) 0.041(5) -0.007(4)
C20 0.090(4) 0.085(4) 0.123(4) 0.017(4) 0.036(4) -0.002(4)
C21 0.125(6) 0.118(6) 0.319(10) -0.016(7) 0.139(7) -0.003(5)
C22 0.165(7) 0.154(8) 0.414(15) -0.083(8) 0.151(9) -0.037(6)
O1 0.086(2) 0.081(2) 0.117(3) 0.0304(19) 0.037(2) 0.0266(19)
O2 0.128(3) 0.098(2) 0.084(2) 0.0213(19) 0.048(2) 0.054(2)
O3 0.124(3) 0.091(2) 0.083(2) 0.016(2) 0.032(2) -0.0073(19)
O4 0.128(3) 0.089(2) 0.089(3) 0.0138(19) 0.046(2) 0.043(2)

loop_
_atom_type_symbol
_atom_type_description
_atom_type_scat_dispersion_real
_atom_type_scat_dispersion_imag
_atom_type_scat_source
C C 0.0033 0.0016 'International Tables Vol C Tables 4.2.6.8 and 6.1.1.4'
H H 0.0000 0.0000 'International Tables Vol C Tables 4.2.6.8 and 6.1.1.4'
O O 0.0106 0.0060 'International Tables Vol C Tables 4.2.6.8 and 6.1.1.4'

loop_
_geom_angle_atom_site_label_1
_geom_angle_atom_site_label_2
_geom_angle_atom_site_label_3
_geom_angle
C6 C1 C2 122.0(5)
C6 C1 H1 119.0
C2 C1 H1 119.0
C3 C2 C1 119.9(6)
C3 C2 H2 120.0
C1 C2 H2 120.0
C4 C3 C2 119.1(5)
C4 C3 H3 120.4
C2 C3 H3 120.4
C3 C4 C5 121.5(5)
C3 C4 H4 119.2
C5 C4 H4 119.2
C4 C5 C6 120.0(5)
C4 C5 H5 120.0
C6 C5 H5 120.0
C1 C6 C5 117.4(4)
C1 C6 C7 122.6(5)
C5 C6 C7 120.0(5)
C6 C7 C8 115.7(3)
C6 C7 H7A 108.3
C8 C7 H7A 108.3
C6 C7 H7B 108.3
C8 C7 H7B 108.3
H7A C7 H7B 107.4
C10 C8 C9 113.9(4)
C10 C8 C14 108.7(3)
C9 C8 C14 108.4(4)
C10 C8 C7 109.2(4)
C9 C8 C7 108.5(3)
C14 C8 C7 108.0(3)
O1 C9 O2 118.8(5)
O1 C9 C8 122.2(4)
O2 C9 C8 119.0(4)
O3 C10 O4 119.0(5)
O3 C10 C8 121.0(5)
O4 C10 C8 119.9(5)
O4 C11 O2 115.1(3)
O4 C11 C13 107.7(5)
O2 C11 C13 107.5(4)
O4 C11 C12 104.6(4)
O2 C11 C12 106.5(4)
C13 C11 C12 115.6(4)
C11 C12 H12A 109.5
C11 C12 H12B 109.5
H12A C12 H12B 109.5
C11 C12 H12C 109.5
H12A C12 H12C 109.5
H12B C12 H12C 109.5
C11 C13 H13A 109.5
C11 C13 H13B 109.5
H13A C13 H13B 109.5
C11 C13 H13C 109.5
H13A C13 H13C 109.5
H13B C13 H13C 109.5
C15 C14 C8 114.5(3)
C15 C14 H14A 108.6
C8 C14 H14A 108.6
C15 C14 H14B 108.6
C8 C14 H14B 108.6
H14A C14 H14B 107.6
C20 C15 C16 117.0(5)
C20 C15 C14 122.3(6)
C16 C15 C14 120.7(5)
C17 C16 C15 122.1(6)
C17 C16 H16 118.9
C15 C16 H16 118.9
C18 C17 C16 120.8(6)
C18 C17 H17 119.6
C16 C17 H17 119.6
C17 C18 C19 118.2(6)
C17 C18 C21 116.8(8)
C19 C18 C21 125.0(8)
C18 C19 C20 120.2(6)
C18 C19 H19 119.9
C20 C19 H19 119.9
C15 C20 C19 121.6(5)
C15 C20 H20 119.2
C19 C20 H20 119.2
C22 C21 C18 125.6(10)
C22 C21 H21 117.2
C18 C21 H21 117.2
C21 C22 H22A 120.0
C21 C22 H22B 120.0
H22A C22 H22B 120.0
C9 O2 C11 125.9(4)
C10 O4 C11 125.7(4)

loop_
_geom_bond_atom_site_label_1
_geom_bond_atom_site_label_2
_geom_bond_distance
C1 C6 1.375(5)
C1 C2 1.382(6)
C1 H1 0.9300
C2 C3 1.372(6)
C2 H2 0.9300
C3 C4 1.361(6)
C3 H3 0.9300
C4 C5 1.385(6)
C4 H4 0.9300
C5 C6 1.399(5)
C5 H5 0.9300
C6 C7 1.489(5)
C7 C8 1.559(5)
C7 H7A 0.9700
C7 H7B 0.9700
C8 C10 1.511(5)
C8 C9 1.523(5)
C8 C14 1.537(5)
C9 O1 1.195(4)
C9 O2 1.309(4)
C10 O3 1.202(5)
C10 O4 1.304(5)
C11 O4 1.411(5)
C11 O2 1.413(5)
C11 C13 1.473(6)
C11 C12 1.497(6)
C12 H12A 0.9600
C12 H12B 0.9600
C12 H12C 0.9600
C13 H13A 0.9600
C13 H13B 0.9600
C13 H13C 0.9600
C14 C15 1.512(5)
C14 H14A 0.9700
C14 H14B 0.9700
C15 C20 1.370(5)
C15 C16 1.376(6)
C16 C17 1.370(7)
C16 H16 0.9300
C17 C18 1.368(7)
C17 H17 0.9300
C18 C19 1.383(7)
C18 C21 1.494(7)
C19 C20 1.388(6)
C19 H19 0.9300
C20 H20 0.9300
C21 C22 1.153(6)
C21 H21 0.9300
C22 H22A 0.9300
C22 H22B 0.9300

loop_
_geom_torsion_atom_site_label_1
_geom_torsion_atom_site_label_2
_geom_torsion_atom_site_label_3
_geom_torsion_atom_site_label_4
_geom_torsion
C6 C1 C2 C3 -2.4(8)
C1 C2 C3 C4 1.2(8)
C2 C3 C4 C5 -0.2(8)
C3 C4 C5 C6 0.2(7)
C2 C1 C6 C5 2.3(7)
C2 C1 C6 C7 -179.0(4)
C4 C5 C6 C1 -1.2(6)
C4 C5 C6 C7 -179.9(4)
C1 C6 C7 C8 81.1(5)
C5 C6 C7 C8 -100.2(5)
C6 C7 C8 C10 -64.9(5)
C6 C7 C8 C9 59.8(5)
C6 C7 C8 C14 177.1(4)
C10 C8 C9 O1 179.3(4)
C14 C8 C9 O1 -59.6(5)
C7 C8 C9 O1 57.5(5)
C10 C8 C9 O2 -2.1(5)
C14 C8 C9 O2 119.1(4)
C7 C8 C9 O2 -123.9(4)
C9 C8 C10 O3 178.5(4)
C14 C8 C10 O3 57.6(6)
C7 C8 C10 O3 -60.0(5)
C9 C8 C10 O4 -2.1(5)
C14 C8 C10 O4 -123.0(4)
C7 C8 C10 O4 119.4(4)
C10 C8 C14 C15 61.5(5)
C9 C8 C14 C15 -62.8(5)
C7 C8 C14 C15 179.8(4)
C8 C14 C15 C20 -92.2(5)
C8 C14 C15 C16 86.0(5)
C20 C15 C16 C17 -0.4(7)
C14 C15 C16 C17 -178.7(4)
C15 C16 C17 C18 -1.3(8)
C16 C17 C18 C19 2.3(8)
C16 C17 C18 C21 -178.7(5)
C17 C18 C19 C20 -1.6(8)
C21 C18 C19 C20 179.5(5)
C16 C15 C20 C19 1.2(7)
C14 C15 C20 C19 179.4(4)
C18 C19 C20 C15 -0.2(7)
C17 C18 C21 C22 152.8(8)
C19 C18 C21 C22 -28.3(11)
O1 C9 O2 C11 -173.8(4)
C8 C9 O2 C11 7.5(6)
O4 C11 O2 C9 -8.3(6)
C13 C11 O2 C9 111.8(5)
C12 C11 O2 C9 -123.7(5)
O3 C10 O4 C11 -179.4(4)
C8 C10 O4 C11 1.2(6)
O2 C11 O4 C10 3.5(7)
C13 C11 O4 C10 -116.4(5)
C12 C11 O4 C10 120.0(4)
